data_4349950
loop_
_publ_author_name
'Li, Yixing'
'Zhang, Xiao'
'Xu, Ping'
'Jiang, Zimin'
'Sun, Jianmin'

_publ_section_title
;
 The design of a novel and resistant Zn(PZDC)(ATZ) MOF catalyst for the
 chemical fixation of CO2 under solvent-free conditions
;
_journal_issue 1
_journal_name_full 'Inorganic Chemistry Frontiers'
_journal_page_first 317
_journal_paper_doi 10.1039/C8QI01150H
_journal_volume 6
_journal_year 2019
_chemical_formula_moiety 'C6 H7 N7 O6 Zn2'
_chemical_formula_sum 'C6 H7 N7 O6 Zn2'
_chemical_formula_weight 403.93
_space_group_crystal_system orthorhombic
_space_group_IT_number 58
_space_group_name_Hall '-P 2 2n'
_space_group_name_H-M_alt 'P n n m'
_atom_sites_solution_hydrogens mixed
_atom_sites_solution_primary direct
_audit_creation_date 2018-04-28
_audit_creation_method
;
Olex2 1.2
(compiled 2018.04.26 svn.r3504 for OlexSys, GUI svn.r5492)
;
_audit_update_record
;
2018-10-11 deposited with the CCDC.
2018-11-29 downloaded from the CCDC.
;
_cell_angle_alpha 90
_cell_angle_beta 90
_cell_angle_gamma 90
_cell_formula_units_Z 8
_cell_length_a 11.5016(3)
_cell_length_b 17.0121(4)
_cell_length_c 14.7070(4)
_cell_measurement_reflns_used 2721
_cell_measurement_temperature 293(2)
_cell_measurement_theta_max 69.8940
_cell_measurement_theta_min 3.9680
_cell_volume 2877.67(13)
_computing_cell_refinement 'CrysAlisPro 1.171.39.46 (Rigaku OD, 2018)'
_computing_data_collection 'CrysAlisPro 1.171.39.46 (Rigaku OD, 2018)'
_computing_data_reduction 'CrysAlisPro 1.171.39.46 (Rigaku OD, 2018)'
_computing_molecular_graphics 'Olex2 (Dolomanov et al., 2009)'
_computing_publication_material 'Olex2 (Dolomanov et al., 2009)'
_computing_structure_refinement 'ShelXL (Sheldrick, 2015)'
_computing_structure_solution 'ShelXS (Sheldrick, 2008)'
_diffrn_ambient_temperature 293(2)
_diffrn_detector 'CCD plate'
_diffrn_detector_area_resol_mean 15.9737
_diffrn_detector_type Eos
_diffrn_measured_fraction_theta_full 0.997
_diffrn_measured_fraction_theta_max 0.997
_diffrn_measurement_details
;
List of Runs (angles in degrees, time in seconds):

  # Type    Start    End  Width  t~exp~   \w     \q     \k     \f   Frames
#--------------------------------------------------------------------------
  1  \w    -22.00  20.00   1.00    1.00    --    0.00  57.00-180.00   42
  2  \w    -16.00  20.00   1.00    1.00    --    0.00  57.00 -60.00   36
  3  \w     29.00  54.00   1.00    1.00    --    0.00  57.00 -60.00   25
  4  \w     22.00 125.00   1.00    1.00    --   54.00  77.00 -60.00  103
  5  \w     43.00 108.00   1.00    1.00    --   54.00  57.00-150.00   65
  6  \w    -15.00  18.00   1.00    1.00    --   54.00 -77.00  60.00   33
  7  \w    100.00 177.00   1.00    2.73    --  108.00  50.00-120.00   77
  8  \w     42.00 126.00   1.00    2.73    --  108.00 -63.00 150.00   84
  9  \w     35.00 111.00   1.00    2.73    --  108.00-111.00-180.00   76
 10  \w     46.00  82.00   1.00    2.73    --  108.00-111.00 -30.00   36
 11  \w     48.00  73.00   1.00    2.73    --  108.00 -37.00  60.00   25
;
_diffrn_measurement_device 'four-circle diffractometer'
_diffrn_measurement_device_type 'SuperNova, Dual, Cu at home/near, Eos'
_diffrn_measurement_method '\w scans'
_diffrn_orient_matrix_type 'CrysAlisPro convention (1999,Acta A55,543-557)'
_diffrn_orient_matrix_UB_11 -0.0439568000
_diffrn_orient_matrix_UB_12 0.0690513000
_diffrn_orient_matrix_UB_13 -0.0584683000
_diffrn_orient_matrix_UB_21 0.0416133000
_diffrn_orient_matrix_UB_22 -0.0426246000
_diffrn_orient_matrix_UB_23 -0.0864782000
_diffrn_orient_matrix_UB_31 -0.1194536000
_diffrn_orient_matrix_UB_32 -0.0402582000
_diffrn_orient_matrix_UB_33 -0.0085685000
_diffrn_radiation_monochromator mirror
_diffrn_radiation_probe x-ray
_diffrn_radiation_type CuK\a
_diffrn_radiation_wavelength 1.54184
_diffrn_reflns_av_R_equivalents 0.0285
_diffrn_reflns_av_unetI/netI 0.0334
_diffrn_reflns_Laue_measured_fraction_full 0.997
_diffrn_reflns_Laue_measured_fraction_max 0.997
_diffrn_reflns_limit_h_max 10
_diffrn_reflns_limit_h_min -13
_diffrn_reflns_limit_k_max 15
_diffrn_reflns_limit_k_min -20
_diffrn_reflns_limit_l_max 14
_diffrn_reflns_limit_l_min -17
_diffrn_reflns_number 6406
_diffrn_reflns_point_group_measured_fraction_full 0.997
_diffrn_reflns_point_group_measured_fraction_max 0.997
_diffrn_reflns_theta_full 67.079
_diffrn_reflns_theta_max 67.079
_diffrn_reflns_theta_min 4.641
_diffrn_source 'micro-focus sealed X-ray tube'
_diffrn_source_type 'SuperNova (Cu) X-ray Source'
_exptl_absorpt_coefficient_mu 4.492
_exptl_absorpt_correction_T_max 1.00000
_exptl_absorpt_correction_T_min 0.88114
_exptl_absorpt_correction_type multi-scan
_exptl_absorpt_process_details
;
CrysAlisPro 1.171.39.46 (Rigaku Oxford Diffraction, 2018)
Empirical absorption correction using spherical harmonics,
 implemented in SCALE3 ABSPACK scaling algorithm.
;
_exptl_crystal_colour colourless
_exptl_crystal_colour_primary colourless
_exptl_crystal_density_diffrn 1.865
_exptl_crystal_description block
_exptl_crystal_F_000 1600
_refine_diff_density_max 0.587
_refine_diff_density_min -0.567
_refine_diff_density_rms 0.098
_refine_ls_extinction_method none
_refine_ls_goodness_of_fit_ref 1.071
_refine_ls_hydrogen_treatment constr
_refine_ls_matrix_type full
_refine_ls_number_parameters 200
_refine_ls_number_reflns 2679
_refine_ls_number_restraints 0
_refine_ls_restrained_S_all 1.071
_refine_ls_R_factor_all 0.0421
_refine_ls_R_factor_gt 0.0369
_refine_ls_shift/su_max 0.001
_refine_ls_shift/su_mean 0.000
_refine_ls_structure_factor_coef Fsqd
_refine_ls_weighting_details 'w=1/[\s^2^(Fo^2^)+(0.0465P)^2^+5.1154P] where P=(Fo^2^+2Fc^2^)/3'
_refine_ls_weighting_scheme calc
_refine_ls_wR_factor_gt 0.0977
_refine_ls_wR_factor_ref 0.1009
_reflns_Friedel_coverage 0.000
_reflns_number_gt 2329
_reflns_number_total 2679
_reflns_threshold_expression 'I > 2\s(I)'
_cod_data_source_file c8qi01150h2.cif
_cod_data_source_block 18042306
_cod_original_cell_volume 2877.68(13)
_cod_database_code 4349950
_shelx_shelxl_version_number 2017/1
_chemical_oxdiff_formula 'Zn C H N O'
_shelx_space_group_comment
;
The symmetry employed for this shelxl refinement is uniquely defined
by the following loop, which should always be used as a source of
symmetry information in preference to the above space-group names.
They are only intended as comments.
;
_reflns_odcompleteness_completeness 99.90
_reflns_odcompleteness_iscentric 1
_reflns_odcompleteness_theta 66.97
_olex2_refinement_description
;
1. Fixed Uiso
 At 1.2 times of:
  All C(H) groups, All N(H,H) groups
 At 1.5 times of:
  All O(H,H) groups
2. Others
 Fixed Sof: H5C(0.5) H5D(0.5) H8A(0.5) H8B(0.5)
3.a Rotating group:
 O5(H5A,H5B), O6(H6A,H6B), N5(H5C,H5D), N8(H8A,H8B)
3.b Aromatic/amide H refined with riding coordinates:
 C5(H5)
;
_olex2_submission_special_instructions 'No special instructions were received'
_oxdiff_exptl_absorpt_empirical_details
;
Empirical correction (ABSPACK) includes:
- Absorption correction using spherical harmonics
- Frame scaling
;
_oxdiff_exptl_absorpt_empirical_full_max 1.291
_oxdiff_exptl_absorpt_empirical_full_min 0.830

loop_
_space_group_symop_operation_xyz
'x, y, z'
'-x, -y, z'
'x+1/2, -y+1/2, -z+1/2'
'-x+1/2, y+1/2, -z+1/2'
'-x, -y, -z'
'x, y, -z'
'-x-1/2, y-1/2, z-1/2'
'x-1/2, -y-1/2, z-1/2'

loop_
_atom_site_label
_atom_site_type_symbol
_atom_site_fract_x
_atom_site_fract_y
_atom_site_fract_z
_atom_site_U_iso_or_equiv
_atom_site_adp_type
_atom_site_occupancy
_atom_site_site_symmetry_order
_atom_site_calc_flag
_atom_site_refinement_flags_posn
_atom_site_refinement_flags_adp
_atom_site_refinement_flags_occupancy
Zn1 Zn 0.02498(4) 0.10197(2) 0.21540(3) 0.01765(15) Uani 1 1 d . . .
Zn2 Zn -0.26953(4) 0.19340(2) 0.28445(3) 0.01864(15) Uani 1 1 d . . .
O1 O -0.2784(3) 0.07428(15) 0.2742(2) 0.0383(8) Uani 1 1 d . . .
O2 O -0.1150(2) 0.02184(14) 0.21773(18) 0.0247(5) Uani 1 1 d . . .
O3 O -0.5538(2) -0.21602(15) 0.30600(18) 0.0255(5) Uani 1 1 d . . .
O4 O -0.4228(2) -0.30150(13) 0.25363(18) 0.0214(5) Uani 1 1 d . . .
O5 O -0.3012(3) 0.1916(2) 0.1377(2) 0.0452(8) Uani 1 1 d . . .
H5A H -0.322622 0.237758 0.119378 0.068 Uiso 1 1 d GR . .
H5B H -0.360529 0.162135 0.124891 0.068 Uiso 1 1 d GR . .
O6 O 0.0304(3) 0.08103(17) 0.3630(2) 0.0356(7) Uani 1 1 d . . .
H6A H 0.086463 0.108087 0.387535 0.053 Uiso 1 1 d GR . .
H6B H 0.049714 0.032549 0.374636 0.053 Uiso 1 1 d GR . .
N1 N -0.2014(3) -0.12258(17) 0.2238(2) 0.0197(6) Uani 1 1 d . . .
N2 N -0.2646(2) -0.18824(16) 0.2300(2) 0.0196(6) Uani 1 1 d . . .
N3 N -0.2383(3) 0.18625(19) 0.4252(2) 0.0251(7) Uani 1 1 d . . .
N4 N -0.1338(3) 0.1686(4) 0.4552(3) 0.0665(15) Uani 1 1 d . . .
N5 N -0.4159(6) 0.2135(8) 0.500000 0.132(6) Uani 1 2 d S T P
H5C H -0.452305 0.179831 0.466447 0.158 Uiso 0.5 1 d GR . .
H5D H -0.443396 0.211087 0.554680 0.158 Uiso 0.5 1 d GR . .
N6 N -0.0001(3) 0.1097(2) 0.0746(2) 0.0260(7) Uani 1 1 d . . .
N7 N -0.1021(3) 0.1393(2) 0.0440(2) 0.0324(8) Uani 1 1 d . . .
N8 N 0.1682(5) 0.0614(5) 0.000000 0.075(3) Uani 1 2 d S T P
H8A H 0.167778 0.019753 0.033340 0.090 Uiso 0.5 1 d GR . .
H8B H 0.187698 0.048933 -0.054690 0.090 Uiso 0.5 1 d GR . .
C1 C -0.2186(3) 0.0185(2) 0.2463(3) 0.0218(7) Uani 1 1 d . . .
C2 C -0.2706(3) -0.0613(2) 0.2462(3) 0.0227(8) Uani 1 1 d . . .
C3 C -0.3728(3) -0.1686(2) 0.2566(3) 0.0216(7) Uani 1 1 d . . .
C4 C -0.4574(3) -0.2321(2) 0.2729(2) 0.0185(7) Uani 1 1 d . . .
C5 C -0.3808(3) -0.0877(2) 0.2675(3) 0.0281(9) Uani 1 1 d . . .
H5 H -0.445177 -0.058258 0.285005 0.034 Uiso 1 1 calc R . .
C6 C 0.0592(5) 0.0927(4) 0.000000 0.0342(13) Uani 1 2 d S T P
C7 C -0.3026(6) 0.1961(4) 0.500000 0.0358(14) Uani 1 2 d S T P

loop_
_atom_site_aniso_label
_atom_site_aniso_U_11
_atom_site_aniso_U_22
_atom_site_aniso_U_33
_atom_site_aniso_U_23
_atom_site_aniso_U_13
_atom_site_aniso_U_12
Zn1 0.0148(2) 0.0149(2) 0.0232(3) -0.00041(17) -0.00063(17) 0.00053(16)
Zn2 0.0168(2) 0.0125(2) 0.0266(3) -0.00017(17) 0.00130(18) -0.00042(16)
O1 0.0306(15) 0.0149(12) 0.069(2) -0.0098(13) 0.0157(14) -0.0037(11)
O2 0.0198(12) 0.0174(11) 0.0371(15) -0.0006(10) 0.0048(11) -0.0019(10)
O3 0.0121(11) 0.0274(13) 0.0369(15) -0.0001(12) 0.0026(10) -0.0012(10)
O4 0.0186(11) 0.0162(11) 0.0292(13) -0.0003(10) 0.0037(10) -0.0017(9)
O5 0.0383(16) 0.057(2) 0.0400(18) -0.0147(15) -0.0017(14) -0.0020(15)
O6 0.0434(17) 0.0307(13) 0.0327(16) 0.0007(12) -0.0012(13) -0.0026(13)
N1 0.0169(13) 0.0138(12) 0.0284(16) -0.0018(11) 0.0010(12) -0.0007(11)
N2 0.0151(13) 0.0123(13) 0.0313(17) -0.0009(11) 0.0032(12) -0.0008(11)
N3 0.0249(15) 0.0288(16) 0.0216(16) 0.0034(12) 0.0000(13) 0.0046(13)
N4 0.032(2) 0.141(5) 0.026(2) 0.000(3) 0.0032(17) 0.028(3)
N5 0.052(4) 0.313(17) 0.031(4) 0.000 0.000 0.078(7)
N6 0.0236(15) 0.0331(16) 0.0215(15) 0.0028(13) 0.0004(13) 0.0066(14)
N7 0.0218(15) 0.055(2) 0.0208(15) -0.0017(16) 0.0003(13) 0.0109(15)
N8 0.048(4) 0.147(8) 0.030(3) 0.000 0.000 0.053(5)
C1 0.0212(17) 0.0154(16) 0.0289(19) 0.0011(14) 0.0048(15) -0.0007(14)
C2 0.0206(18) 0.0136(16) 0.034(2) 0.0014(15) 0.0041(15) -0.0003(14)
C3 0.0149(16) 0.0190(16) 0.0308(19) -0.0021(14) 0.0028(14) 0.0003(14)
C4 0.0148(16) 0.0184(16) 0.0224(17) 0.0011(13) 0.0011(13) 0.0006(13)
C5 0.0200(18) 0.0160(16) 0.048(2) -0.0010(16) 0.0104(17) 0.0044(14)
C6 0.033(3) 0.048(3) 0.021(3) 0.000 0.000 0.018(3)
C7 0.039(3) 0.043(3) 0.025(3) 0.000 0.000 0.012(3)

loop_
_atom_type_symbol
_atom_type_description
_atom_type_scat_dispersion_real
_atom_type_scat_dispersion_imag
_atom_type_scat_source
C C 0.0181 0.0091 'International Tables Vol C Tables 4.2.6.8 and 6.1.1.4'
H H 0.0000 0.0000 'International Tables Vol C Tables 4.2.6.8 and 6.1.1.4'
N N 0.0311 0.0180 'International Tables Vol C Tables 4.2.6.8 and 6.1.1.4'
O O 0.0492 0.0322 'International Tables Vol C Tables 4.2.6.8 and 6.1.1.4'
Zn Zn -1.5491 0.6778 'International Tables Vol C Tables 4.2.6.8 and 6.1.1.4'

loop_
_geom_angle_atom_site_label_1
_geom_angle_atom_site_label_2
_geom_angle_atom_site_label_3
_geom_angle
_geom_angle_site_symmetry_1
_geom_angle_site_symmetry_3
O2 Zn1 O2 75.93(10) . 2
O2 Zn1 O6 84.31(11) . .
O4 Zn1 O2 163.55(10) 4_455 2
O4 Zn1 O2 94.33(10) 4_455 .
O4 Zn1 O6 85.84(11) 4_455 .
O4 Zn1 N6 95.11(11) 4_455 .
O6 Zn1 O2 80.09(10) . 2
N1 Zn1 O2 149.26(11) 2 .
N1 Zn1 O2 73.59(10) 2 2
N1 Zn1 O4 114.23(11) 2 4_455
N1 Zn1 O6 86.59(11) 2 .
N1 Zn1 N6 100.62(12) 2 .
N6 Zn1 O2 87.23(12) . .
N6 Zn1 O2 97.58(11) . 2
N6 Zn1 O6 171.53(12) . .
O1 Zn2 O3 98.39(11) . 2_455
O1 Zn2 O4 93.91(10) . 4_455
O1 Zn2 O5 84.53(13) . .
O1 Zn2 N2 166.99(12) . 4_455
O1 Zn2 N3 91.36(13) . .
O3 Zn2 O4 166.16(10) 2_455 4_455
O3 Zn2 O5 89.46(11) 2_455 .
O3 Zn2 N3 91.56(11) 2_455 .
O5 Zn2 O4 85.40(11) . 4_455
N2 Zn2 O3 91.19(11) 4_455 2_455
N2 Zn2 O4 75.72(10) 4_455 4_455
N2 Zn2 O5 86.79(13) 4_455 .
N2 Zn2 N3 97.18(12) 4_455 .
N3 Zn2 O4 94.49(11) . 4_455
N3 Zn2 O5 175.87(13) . .
C1 O1 Zn2 139.3(2) . .
Zn1 O2 Zn1 104.04(10) . 2
C1 O2 Zn1 112.3(2) . 2
C1 O2 Zn1 138.9(2) . .
C4 O3 Zn2 148.1(3) . 2_455
Zn1 O4 Zn2 125.02(11) 4_445 4_445
C4 O4 Zn1 120.5(2) . 4_445
C4 O4 Zn2 113.1(2) . 4_445
Zn2 O5 H5A 109.9 . .
Zn2 O5 H5B 110.6 . .
H5A O5 H5B 103.4 . .
Zn1 O6 H6A 110.2 . .
Zn1 O6 H6B 110.8 . .
H6A O6 H6B 103.2 . .
N2 N1 Zn1 132.9(2) . 2
N2 N1 C2 107.9(3) . .
C2 N1 Zn1 117.6(2) . 2
N1 N2 Zn2 134.9(2) . 4_445
N1 N2 C3 108.3(3) . .
C3 N2 Zn2 116.6(2) . 4_445
N4 N3 Zn2 119.9(3) . .
N4 N3 C7 104.9(3) . .
C7 N3 Zn2 135.1(3) . .
N3 N4 N4 109.6(2) . 6_556
H5C N5 H5C 69.6 . 6_556
H5C N5 H5D 108.8 6_556 6_556
H5C N5 H5D 42.3 . 6_556
H5C N5 H5D 108.8 . .
H5D N5 H5C 42.3 . 6_556
H5D N5 H5D 136.8 . 6_556
C7 N5 H5C 109(3) . 6_556
C7 N5 H5C 108.9 . .
C7 N5 H5D 110.2 . .
C7 N5 H5D 110.2(10) . 6_556
N7 N6 Zn1 118.1(2) . .
C6 N6 Zn1 137.2(3) . .
C6 N6 N7 104.7(3) . .
N7 N7 N6 109.41(19) 6 .
H8A N8 H8A 69.4 . 6
H8A N8 H8B 109.3 6 6
H8A N8 H8B 42.9 . 6
H8A N8 H8B 109.3 . .
H8B N8 H8A 42.9 . 6
H8B N8 H8B 138.0 . 6
C6 N8 H8A 108.4(19) . 6
C6 N8 H8A 108.4 . .
C6 N8 H8B 109.6 . .
C6 N8 H8B 109.6(5) . 6
O1 C1 O2 126.6(3) . .
O1 C1 C2 118.5(3) . .
O2 C1 C2 114.9(3) . .
N1 C2 C1 117.9(3) . .
N1 C2 C5 110.2(3) . .
C5 C2 C1 131.8(3) . .
N2 C3 C4 118.3(3) . .
N2 C3 C5 110.0(3) . .
C5 C3 C4 131.6(3) . .
O3 C4 O4 124.7(3) . .
O3 C4 C3 119.4(3) . .
O4 C4 C3 115.8(3) . .
C2 C5 C3 103.6(3) . .
C2 C5 H5 128.2 . .
C3 C5 H5 128.2 . .
N6 C6 N6 111.9(5) 6 .
N6 C6 N8 124.1(2) 6 .
N6 C6 N8 124.1(2) . .
N3 C7 N3 110.9(5) . 6_556
N3 C7 N5 124.6(3) . .
N3 C7 N5 124.6(3) 6_556 .

loop_
_geom_bond_atom_site_label_1
_geom_bond_atom_site_label_2
_geom_bond_distance
_geom_bond_site_symmetry_2
Zn1 O2 2.347(2) 2
Zn1 O2 2.110(2) .
Zn1 O4 2.070(2) 4_455
Zn1 O6 2.200(3) .
Zn1 N1 2.063(3) 2
Zn1 N6 2.095(3) .
Zn2 O1 2.035(3) .
Zn2 O3 2.092(2) 2_455
Zn2 O4 2.283(2) 4_455
Zn2 O5 2.189(3) .
Zn2 N2 2.062(3) 4_455
Zn2 N3 2.104(3) .
O1 C1 1.242(5) .
O2 C1 1.264(4) .
O3 C4 1.242(4) .
O4 C4 1.278(4) .
O5 H5A 0.8661 .
O5 H5B 0.8673 .
O6 H6A 0.8712 .
O6 H6B 0.8714 .
N1 N2 1.335(4) .
N1 C2 1.351(4) .
N2 C3 1.347(5) .
N3 N4 1.315(5) .
N3 C7 1.336(5) .
N4 N4 1.318(8) 6_556
N5 H5C 0.8644 .
N5 H5C 0.86(14) 6_556
N5 H5D 0.8650 .
N5 H5D 0.87(4) 6_556
N5 C7 1.337(9) .
N6 N7 1.353(4) .
N6 C6 1.325(4) .
N7 N7 1.295(6) 6
N8 H8A 0.8617 .
N8 H8A 0.86(8) 6
N8 H8B 0.8616 .
N8 H8B 0.86(2) 6
N8 C6 1.361(8) .
C1 C2 1.484(5) .
C2 C5 1.381(5) .
C3 C4 1.474(5) .
C3 C5 1.388(5) .
C5 H5 0.9300 .

loop_
_geom_hbond_atom_site_label_D
_geom_hbond_atom_site_label_H
_geom_hbond_atom_site_label_A
_geom_hbond_distance_DH
_geom_hbond_distance_HA
_geom_hbond_distance_DA
_geom_hbond_angle_DHA
_geom_hbond_site_symmetry_A
_geom_hbond_publ_flag
O6 H6B O6 0.87 2.15 2.844(6) 136.6 2 yes
N5 H5D O3 0.87 2.05 2.875(3) 158.8 5_456 yes

loop_
_smtbx_masks_void_nr
_smtbx_masks_void_average_x
_smtbx_masks_void_average_y
_smtbx_masks_void_average_z
_smtbx_masks_void_volume
_smtbx_masks_void_count_electrons
1 0.383 0.117 0.500 404.7 88.1
2 -0.687 -0.187 0.000 404.7 88.1
